data_1515603
loop_
_publ_author_name
'Hansmann, Max M.'
'Melen, Rebecca L.'
'Wright, Dominic S.'

_publ_section_title
;
 Group 13 BN dehydrocoupling reagents, similar to transition metal
 catalysts but with unique reactivity
;
_journal_issue 8
_journal_name_full 'Chemical Science'
_journal_page_first 1554
_journal_paper_doi 10.1039/c1sc00154j
_journal_volume 2
_journal_year 2011
_chemical_formula_moiety 'C16 H44 Al2 N6'
_chemical_formula_sum 'C8 H22 Al N3'
_chemical_formula_weight 187.27
_chemical_name_systematic
;
?
;
_space_group_IT_number 14
_symmetry_cell_setting monoclinic
_symmetry_space_group_name_Hall '-P 2yn'
_symmetry_space_group_name_H-M 'P 1 21/n 1'
_atom_sites_solution_hydrogens geom
_atom_sites_solution_primary direct
_atom_sites_solution_secondary difmap
_audit_creation_method SHELXL-97
_cell_angle_alpha 90.00
_cell_angle_beta 115.9220(10)
_cell_angle_gamma 90.00
_cell_formula_units_Z 4
_cell_length_a 8.7047(2)
_cell_length_b 15.6298(3)
_cell_length_c 9.3874(2)
_cell_measurement_reflns_used 83968
_cell_measurement_temperature 180(2)
_cell_measurement_theta_max 25.35
_cell_measurement_theta_min 1.02
_cell_volume 1148.68(4)
_computing_cell_refinement 'HKL Scalepack (Otwinowski & Minor 1997)'
_computing_data_reduction
;
HKL Denzo and Scalepack (Otwinowski & Minor 1997)
;
_computing_publication_material 'SHELXL-97 (Sheldrick 1997)'
_computing_structure_refinement 'SHELXL-97 (Sheldrick 1997)'
_computing_structure_solution 'SHELXL-97 (Sheldrick 1997)'
_diffrn_ambient_temperature 180(2)
_diffrn_measured_fraction_theta_full 0.998
_diffrn_measured_fraction_theta_max 0.998
_diffrn_measurement_device_type 'Nonius Kappa CCD'
_diffrn_measurement_method 'Thin slice \w and \f scans'
_diffrn_radiation_source 'fine-focus sealed tube'
_diffrn_radiation_type MoK\a
_diffrn_radiation_wavelength 0.71073
_diffrn_reflns_av_R_equivalents 0.0282
_diffrn_reflns_av_sigmaI/netI 0.0304
_diffrn_reflns_limit_h_max 12
_diffrn_reflns_limit_h_min -12
_diffrn_reflns_limit_k_max 22
_diffrn_reflns_limit_k_min -21
_diffrn_reflns_limit_l_max 13
_diffrn_reflns_limit_l_min -13
_diffrn_reflns_number 14062
_diffrn_reflns_theta_full 30.99
_diffrn_reflns_theta_max 30.99
_diffrn_reflns_theta_min 3.55
_exptl_absorpt_coefficient_mu 0.137
_exptl_absorpt_correction_T_max 0.962
_exptl_absorpt_correction_T_min 0.836
_exptl_absorpt_correction_type multi-scan
_exptl_absorpt_process_details
;
multi-scan from symmetry-related measurements
Sortav (Blessing 1995)
;
_exptl_crystal_colour colourless
_exptl_crystal_density_diffrn 1.083
_exptl_crystal_density_method 'not measured'
_exptl_crystal_description block
_exptl_crystal_F_000 416
_exptl_crystal_size_max 0.46
_exptl_crystal_size_mid 0.32
_exptl_crystal_size_min 0.30
_refine_diff_density_max 0.267
_refine_diff_density_min -0.222
_refine_diff_density_rms 0.042
_refine_ls_extinction_method none
_refine_ls_goodness_of_fit_ref 1.041
_refine_ls_hydrogen_treatment mixed
_refine_ls_matrix_type full
_refine_ls_number_parameters 120
_refine_ls_number_reflns 3651
_refine_ls_number_restraints 0
_refine_ls_restrained_S_all 1.041
_refine_ls_R_factor_all 0.0461
_refine_ls_R_factor_gt 0.0355
_refine_ls_shift/su_max 0.000
_refine_ls_shift/su_mean 0.000
_refine_ls_structure_factor_coef Fsqd
_refine_ls_weighting_details 'calc w=1/[\s^2^(Fo^2^)+(0.0468P)^2^+0.2543P] where P=(Fo^2^+2Fc^2^)/3'
_refine_ls_weighting_scheme calc
_refine_ls_wR_factor_gt 0.0941
_refine_ls_wR_factor_ref 0.1002
_reflns_number_gt 3031
_reflns_number_total 3651
_reflns_threshold_expression >2sigma(I)
_cod_data_source_file c1sc00154j.txt
_cod_data_source_block dw0969
_cod_depositor_comments
;
The following automatic conversions were performed:

'_symmetry_cell_setting' value 'Monoclinic' changed to 'monoclinic'
according to
/usr/data/users/saulius/automatic-downloads/retrospective/RSC/lib/dictionaries/cif_core.dic
dictionary named 'cif_core.dic' version 2.4.2 from 2011-04-26.

Automatic conversion script
Id: cif_fix_values 2281 2013-09-26 08:29:07Z andrius 
;
_cod_original_sg_symbol_H-M P2(1)/n
_cod_database_code 1515603

loop_
_symmetry_equiv_pos_as_xyz
'x, y, z'
'-x+1/2, y+1/2, -z+1/2'
'-x, -y, -z'
'x-1/2, -y-1/2, z-1/2'

loop_
_atom_site_label
_atom_site_type_symbol
_atom_site_fract_x
_atom_site_fract_y
_atom_site_fract_z
_atom_site_U_iso_or_equiv
_atom_site_adp_type
_atom_site_occupancy
_atom_site_symmetry_multiplicity
_atom_site_calc_flag
_atom_site_refinement_flags
Al1 Al 0.43463(3) 0.022383(18) 0.33591(3) 0.01933(9) Uani 1 1 d .
N1 N 0.36132(10) 0.03388(5) 0.50458(9) 0.02014(16) Uani 1 1 d .
N2 N 0.27641(11) -0.03928(6) 0.17719(10) 0.02569(18) Uani 1 1 d .
N3 N 0.50113(11) 0.11548(6) 0.26424(10) 0.02609(18) Uani 1 1 d .
C1 C 0.28410(13) 0.11427(7) 0.53415(12) 0.0257(2) Uani 1 1 d .
C7 C 0.38264(15) 0.16324(7) 0.12781(13) 0.0338(2) Uani 1 1 d .
H7A H 0.3613 0.2193 0.1622 0.051 Uiso 1 1 calc R
H7B H 0.2748 0.1317 0.0765 0.051 Uiso 1 1 calc R
H7C H 0.4318 0.1709 0.0526 0.051 Uiso 1 1 calc R
C8 C 0.66268(15) 0.15979(8) 0.33589(15) 0.0387(3) Uani 1 1 d .
H8A H 0.7107 0.1643 0.2592 0.058 Uiso 1 1 calc R
H8B H 0.7418 0.1280 0.4291 0.058 Uiso 1 1 calc R
H8C H 0.6453 0.2173 0.3680 0.058 Uiso 1 1 calc R
C6 C 0.29381(16) -0.05531(9) 0.03288(13) 0.0377(3) Uani 1 1 d .
H6A H 0.3233 -0.1155 0.0294 0.057 Uiso 1 1 calc R
H6B H 0.3842 -0.0188 0.0306 0.057 Uiso 1 1 calc R
H6C H 0.1856 -0.0424 -0.0589 0.057 Uiso 1 1 calc R
C4 C 0.41635(16) 0.18547(7) 0.58428(15) 0.0364(3) Uani 1 1 d .
H4A H 0.5153 0.1690 0.6821 0.055 Uiso 1 1 calc R
H4B H 0.3662 0.2381 0.6025 0.055 Uiso 1 1 calc R
H4C H 0.4528 0.1953 0.5005 0.055 Uiso 1 1 calc R
C3 C 0.12903(15) 0.13970(9) 0.38185(14) 0.0383(3) Uani 1 1 d .
H3A H 0.1654 0.1516 0.2987 0.058 Uiso 1 1 calc R
H3B H 0.0762 0.1910 0.4012 0.058 Uiso 1 1 calc R
H3C H 0.0460 0.0928 0.3480 0.058 Uiso 1 1 calc R
C5 C 0.13750(16) -0.08973(9) 0.17809(15) 0.0397(3) Uani 1 1 d .
H5A H 0.0327 -0.0774 0.0824 0.060 Uiso 1 1 calc R
H5B H 0.1207 -0.0753 0.2719 0.060 Uiso 1 1 calc R
H5C H 0.1651 -0.1507 0.1806 0.060 Uiso 1 1 calc R
C2 C 0.22778(18) 0.09656(9) 0.66436(15) 0.0413(3) Uani 1 1 d .
H2A H 0.1430 0.0504 0.6305 0.062 Uiso 1 1 calc R
H2B H 0.1772 0.1484 0.6846 0.062 Uiso 1 1 calc R
H2C H 0.3270 0.0795 0.7615 0.062 Uiso 1 1 calc R
H1 H 0.2834(18) -0.0049(10) 0.4829(16) 0.035(4) Uiso 1 1 d .

loop_
_atom_site_aniso_label
_atom_site_aniso_U_11
_atom_site_aniso_U_22
_atom_site_aniso_U_33
_atom_site_aniso_U_23
_atom_site_aniso_U_13
_atom_site_aniso_U_12
Al1 0.01978(14) 0.01952(15) 0.01697(14) 0.00020(10) 0.00645(11) -0.00023(9)
N1 0.0193(3) 0.0196(4) 0.0204(3) -0.0004(3) 0.0076(3) 0.0004(3)
N2 0.0252(4) 0.0290(4) 0.0204(4) -0.0039(3) 0.0077(3) -0.0052(3)
N3 0.0269(4) 0.0249(4) 0.0234(4) 0.0040(3) 0.0082(3) -0.0026(3)
C1 0.0268(4) 0.0257(5) 0.0253(4) 0.0003(4) 0.0119(4) 0.0071(4)
C7 0.0394(6) 0.0300(5) 0.0290(5) 0.0082(4) 0.0121(4) 0.0031(4)
C8 0.0359(6) 0.0382(6) 0.0357(6) 0.0062(5) 0.0099(5) -0.0132(5)
C6 0.0395(6) 0.0478(7) 0.0241(5) -0.0098(5) 0.0123(4) -0.0075(5)
C4 0.0394(6) 0.0231(5) 0.0434(6) -0.0044(4) 0.0150(5) 0.0027(4)
C3 0.0323(5) 0.0420(6) 0.0349(6) 0.0041(5) 0.0093(5) 0.0156(5)
C5 0.0356(6) 0.0458(7) 0.0361(6) -0.0105(5) 0.0139(5) -0.0171(5)
C2 0.0511(7) 0.0439(7) 0.0409(6) 0.0019(5) 0.0312(6) 0.0122(6)

loop_
_atom_type_symbol
_atom_type_description
_atom_type_scat_dispersion_real
_atom_type_scat_dispersion_imag
_atom_type_scat_source
C C 0.0033 0.0016 'International Tables Vol C Tables 4.2.6.8 and 6.1.1.4'
H H 0.0000 0.0000 'International Tables Vol C Tables 4.2.6.8 and 6.1.1.4'
Al Al 0.0645 0.0514 'International Tables Vol C Tables 4.2.6.8 and 6.1.1.4'
N N 0.0061 0.0033 'International Tables Vol C Tables 4.2.6.8 and 6.1.1.4'

loop_
_geom_angle_atom_site_label_1
_geom_angle_atom_site_label_2
_geom_angle_atom_site_label_3
_geom_angle
_geom_angle_site_symmetry_1
_geom_angle_site_symmetry_3
N3 Al1 N2 112.16(4) . .
N3 Al1 N1 119.98(4) . .
N2 Al1 N1 108.43(4) . .
N3 Al1 N1 108.41(4) . 3_656
N2 Al1 N1 120.07(4) . 3_656
N1 Al1 N1 86.00(4) . 3_656
N3 Al1 Al1 123.87(3) . 3_656
N2 Al1 Al1 123.97(3) . 3_656
N1 Al1 Al1 43.05(2) . 3_656
N1 Al1 Al1 42.95(3) 3_656 3_656
C1 N1 Al1 123.71(6) . .
C1 N1 Al1 124.15(6) . 3_656
Al1 N1 Al1 94.00(4) . 3_656
C1 N1 H1 105.1(10) . .
Al1 N1 H1 104.2(9) . .
Al1 N1 H1 102.8(9) 3_656 .
C5 N2 C6 109.90(9) . .
C5 N2 Al1 128.68(8) . .
C6 N2 Al1 120.71(7) . .
C8 N3 C7 109.64(9) . .
C8 N3 Al1 128.34(7) . .
C7 N3 Al1 121.64(7) . .
N1 C1 C4 109.21(8) . .
N1 C1 C2 108.74(9) . .
C4 C1 C2 110.45(10) . .
N1 C1 C3 109.09(8) . .
C4 C1 C3 109.80(10) . .
C2 C1 C3 109.53(10) . .
N3 C7 H7A 109.5 . .
N3 C7 H7B 109.5 . .
H7A C7 H7B 109.5 . .
N3 C7 H7C 109.5 . .
H7A C7 H7C 109.5 . .
H7B C7 H7C 109.5 . .
N3 C8 H8A 109.5 . .
N3 C8 H8B 109.5 . .
H8A C8 H8B 109.5 . .
N3 C8 H8C 109.5 . .
H8A C8 H8C 109.5 . .
H8B C8 H8C 109.5 . .
N2 C6 H6A 109.5 . .
N2 C6 H6B 109.5 . .
H6A C6 H6B 109.5 . .
N2 C6 H6C 109.5 . .
H6A C6 H6C 109.5 . .
H6B C6 H6C 109.5 . .
C1 C4 H4A 109.5 . .
C1 C4 H4B 109.5 . .
H4A C4 H4B 109.5 . .
C1 C4 H4C 109.5 . .
H4A C4 H4C 109.5 . .
H4B C4 H4C 109.5 . .
C1 C3 H3A 109.5 . .
C1 C3 H3B 109.5 . .
H3A C3 H3B 109.5 . .
C1 C3 H3C 109.5 . .
H3A C3 H3C 109.5 . .
H3B C3 H3C 109.5 . .
N2 C5 H5A 109.5 . .
N2 C5 H5B 109.5 . .
H5A C5 H5B 109.5 . .
N2 C5 H5C 109.5 . .
H5A C5 H5C 109.5 . .
H5B C5 H5C 109.5 . .
C1 C2 H2A 109.5 . .
C1 C2 H2B 109.5 . .
H2A C2 H2B 109.5 . .
C1 C2 H2C 109.5 . .
H2A C2 H2C 109.5 . .
H2B C2 H2C 109.5 . .

loop_
_geom_bond_atom_site_label_1
_geom_bond_atom_site_label_2
_geom_bond_distance
_geom_bond_site_symmetry_2
Al1 N3 1.8015(9) .
Al1 N2 1.8032(8) .
Al1 N1 1.9570(9) .
Al1 N1 1.9608(8) 3_656
Al1 Al1 2.8654(5) 3_656
N1 C1 1.5070(12) .
N1 Al1 1.9608(8) 3_656
N1 H1 0.866(15) .
N2 C5 1.4467(14) .
N2 C6 1.4492(14) .
N3 C8 1.4432(14) .
N3 C7 1.4514(13) .
C1 C4 1.5204(16) .
C1 C2 1.5280(16) .
C1 C3 1.5287(14) .
C7 H7A 0.9800 .
C7 H7B 0.9800 .
C7 H7C 0.9800 .
C8 H8A 0.9800 .
C8 H8B 0.9800 .
C8 H8C 0.9800 .
C6 H6A 0.9800 .
C6 H6B 0.9800 .
C6 H6C 0.9800 .
C4 H4A 0.9800 .
C4 H4B 0.9800 .
C4 H4C 0.9800 .
C3 H3A 0.9800 .
C3 H3B 0.9800 .
C3 H3C 0.9800 .
C5 H5A 0.9800 .
C5 H5B 0.9800 .
C5 H5C 0.9800 .
C2 H2A 0.9800 .
C2 H2B 0.9800 .
C2 H2C 0.9800 .

loop_
_geom_torsion_atom_site_label_1
_geom_torsion_atom_site_label_2
_geom_torsion_atom_site_label_3
_geom_torsion_atom_site_label_4
_geom_torsion
_geom_torsion_site_symmetry_1
_geom_torsion_site_symmetry_4
N3 Al1 N1 C1 27.35(9) . .
N2 Al1 N1 C1 -103.28(8) . .
N1 Al1 N1 C1 136.32(9) 3_656 .
Al1 Al1 N1 C1 136.32(9) 3_656 .
N3 Al1 N1 Al1 -108.97(4) . 3_656
N2 Al1 N1 Al1 120.40(4) . 3_656
N1 Al1 N1 Al1 0.0 3_656 3_656
N3 Al1 N2 C5 -147.91(10) . .
N1 Al1 N2 C5 -13.13(11) . .
N1 Al1 N2 C5 83.07(11) 3_656 .
Al1 Al1 N2 C5 32.10(12) 3_656 .
N3 Al1 N2 C6 42.84(10) . .
N1 Al1 N2 C6 177.62(9) . .
N1 Al1 N2 C6 -86.19(9) 3_656 .
Al1 Al1 N2 C6 -137.15(8) 3_656 .
N2 Al1 N3 C8 -152.50(10) . .
N1 Al1 N3 C8 78.53(11) . .
N1 Al1 N3 C8 -17.61(11) 3_656 .
Al1 Al1 N3 C8 27.49(12) 3_656 .
N2 Al1 N3 C7 35.30(10) . .
N1 Al1 N3 C7 -93.68(9) . .
N1 Al1 N3 C7 170.18(8) 3_656 .
Al1 Al1 N3 C7 -144.71(8) 3_656 .
Al1 N1 C1 C4 -64.71(10) . .
Al1 N1 C1 C4 58.93(11) 3_656 .
Al1 N1 C1 C2 174.71(8) . .
Al1 N1 C1 C2 -61.65(11) 3_656 .
Al1 N1 C1 C3 55.30(11) . .
Al1 N1 C1 C3 178.94(8) 3_656 .
